data_7229087
loop_
_publ_author_name
'Zba\<cnik, Marija'
'Pajski, Matea'
'Stilinovi\'c, Vladimir'
'Vitkovi\'c, Matea'
'Cin\<ci\'c, Dominik'

_publ_section_title
;
 The halogen bonding proclivity of the ortho-methoxy--hydroxy group in
 cocrystals of o-vanillin imines and diiodotetrafluoro-benzenes
;
_journal_name_full CrystEngComm
_journal_paper_doi 10.1039/C7CE01332A
_journal_year 2017
_chemical_formula_moiety C18H23N1O2
_chemical_formula_sum 'C18 H23 N O2'
_chemical_formula_weight 285.37
_chemical_name_common 2-(Adamantan-1-yliminomethyl)-6-methoxy-phenol
_chemical_name_systematic 2-(Adamantan-1-yliminomethyl)-6-methoxy-phenol
_space_group_crystal_system orthorhombic
_space_group_IT_number 61
_space_group_name_Hall '-P 2ac 2ab'
_space_group_name_H-M_alt 'P b c a'
_symmetry_space_group_name_Hall '-P 2ac 2ab'
_symmetry_space_group_name_H-M 'P b c a'
_atom_sites_solution_hydrogens mixed
_audit_creation_method SHELXL-2014/7
_audit_update_record
;
2017-06-27 deposited with the CCDC.
2017-08-18 downloaded from the CCDC.
;
_cell_angle_alpha 90
_cell_angle_beta 90
_cell_angle_gamma 90
_cell_formula_units_Z 8
_cell_length_a 7.1326(7)
_cell_length_b 13.0545(9)
_cell_length_c 34.263(3)
_cell_measurement_reflns_used 1228
_cell_measurement_temperature 298(2)
_cell_measurement_theta_max 40.9713
_cell_measurement_theta_min 3.8800
_cell_volume 3190.3(5)
_computing_structure_refinement 'SHELXL-2014/7 (Sheldrick, 2014)'
_diffrn_ambient_temperature 298(2)
_diffrn_measured_fraction_theta_full 0.993
_diffrn_measured_fraction_theta_max 0.993
_diffrn_measurement_device_type 'Oxford Diffraction Xcalibur Kappa CCD'
_diffrn_radiation_monochromator graphite
_diffrn_radiation_type MoK\a
_diffrn_radiation_wavelength 0.71073
_diffrn_reflns_av_R_equivalents 0.1351
_diffrn_reflns_av_unetI/netI 0.2285
_diffrn_reflns_Laue_measured_fraction_full 0.993
_diffrn_reflns_Laue_measured_fraction_max 0.993
_diffrn_reflns_limit_h_max 8
_diffrn_reflns_limit_h_min -7
_diffrn_reflns_limit_k_max 15
_diffrn_reflns_limit_k_min -15
_diffrn_reflns_limit_l_max 40
_diffrn_reflns_limit_l_min -40
_diffrn_reflns_number 14447
_diffrn_reflns_point_group_measured_fraction_full 0.993
_diffrn_reflns_point_group_measured_fraction_max 0.993
_diffrn_reflns_theta_full 24.999
_diffrn_reflns_theta_max 24.999
_diffrn_reflns_theta_min 3.925
_diffrn_source 'fine-focus sealed tube'
_exptl_absorpt_coefficient_mu 0.077
_exptl_absorpt_correction_T_max 1.00000
_exptl_absorpt_correction_T_min 0.81571
_exptl_absorpt_correction_type multi-scan
_exptl_absorpt_process_details
;
CrysAlis RED, Oxford Diffraction Ltd.,
Version 1.171.32.29 (release 10-06-2008 CrysAlis171 .NET)
(compiled Jun 10 2008,16:49:55)
Empirical absorption correction using spherical harmonics,
 implemented in SCALE3 ABSPACK scaling algorithm.
;
_exptl_crystal_colour yellow
_exptl_crystal_density_diffrn 1.188
_exptl_crystal_description plate
_exptl_crystal_F_000 1232
_exptl_crystal_recrystallization_method 'Re-crystallisation from solvent: Acetone'
_exptl_crystal_size_max 0.336
_exptl_crystal_size_mid 0.045
_exptl_transmission_factor_max 0.663
_refine_diff_density_max 0.136
_refine_diff_density_min -0.138
_refine_diff_density_rms 0.025
_refine_ls_extinction_method none
_refine_ls_goodness_of_fit_ref 0.620
_refine_ls_hydrogen_treatment mixed
_refine_ls_matrix_type full
_refine_ls_number_parameters 195
_refine_ls_number_reflns 2793
_refine_ls_number_restraints 2
_refine_ls_restrained_S_all 0.620
_refine_ls_R_factor_all 0.1862
_refine_ls_R_factor_gt 0.0414
_refine_ls_shift/su_max 0.000
_refine_ls_shift/su_mean 0.000
_refine_ls_structure_factor_coef Fsqd
_refine_ls_weighting_details 'w=1/[\s^2^(Fo^2^)+(0.0197P)^2^] where P=(Fo^2^+2Fc^2^)/3'
_refine_ls_weighting_scheme calc
_refine_ls_wR_factor_gt 0.0546
_refine_ls_wR_factor_ref 0.0674
_reflns_Friedel_coverage 0.000
_reflns_number_gt 791
_reflns_number_total 2793
_reflns_threshold_expression 'I > 2\s(I)'
_cod_data_source_file c7ce01332a2.cif
_cod_data_source_block shelx_CCDC3
_cod_database_code 7229087
_shelx_shelxl_version_number 2014/7
_shelx_space_group_comment
;
The symmetry employed for this shelxl refinement is uniquely defined
by the following loop, which should always be used as a source of
symmetry information in preference to the above space-group names.
They are only intended as comments.
;

loop_
_space_group_symop_operation_xyz
'x, y, z'
'-x+1/2, -y, z+1/2'
'x+1/2, -y+1/2, -z'
'-x, y+1/2, -z+1/2'
'-x, -y, -z'
'x-1/2, y, -z-1/2'
'-x-1/2, y-1/2, z'
'x, -y-1/2, z-1/2'

loop_
_atom_site_label
_atom_site_type_symbol
_atom_site_fract_x
_atom_site_fract_y
_atom_site_fract_z
_atom_site_U_iso_or_equiv
_atom_site_adp_type
_atom_site_occupancy
_atom_site_site_symmetry_order
_atom_site_calc_flag
_atom_site_refinement_flags_posn
_atom_site_refinement_flags_adp
O1 O -0.2381(4) 0.31956(16) 0.65114(7) 0.0743(8) Uani 1 1 d . .
O2 O -0.5163(3) 0.37896(16) 0.69533(6) 0.0799(7) Uani 1 1 d . .
N1 N -0.0256(3) 0.17171(16) 0.62527(6) 0.0523(7) Uani 1 1 d . .
C1 C -0.2570(4) 0.1467(2) 0.67471(8) 0.0431(7) Uani 1 1 d . .
C2 C -0.3144(4) 0.2486(2) 0.67472(8) 0.0490(8) Uani 1 1 d . .
C5 C -0.4832(4) 0.1087(2) 0.72454(7) 0.0577(8) Uani 1 1 d . .
H5 H -0.5372 0.0619 0.7417 0.069 Uiso 1 1 calc R U
C6 C -0.3439(4) 0.0788(2) 0.69987(8) 0.0552(8) Uani 1 1 d . .
H6 H -0.3060 0.0106 0.6999 0.066 Uiso 1 1 calc R U
C7 C -0.1085(4) 0.1115(2) 0.64877(8) 0.0503(8) Uani 1 1 d . .
H7 H -0.0733 0.0429 0.6494 0.060 Uiso 1 1 calc R U
C4 C -0.5438(4) 0.2097(3) 0.72384(7) 0.0617(9) Uani 1 1 d . .
H4 H -0.6401 0.2306 0.7403 0.074 Uiso 1 1 calc R U
C9 C 0.1206(4) 0.13387(19) 0.59880(8) 0.0475(8) Uani 1 1 d . U
C3 C -0.4619(5) 0.2789(2) 0.69887(9) 0.0522(8) Uani 1 1 d . .
C8 C -0.6970(5) 0.4055(2) 0.70905(8) 0.1032(13) Uani 1 1 d . .
H8A H -0.7891 0.3633 0.6964 0.155 Uiso 1 1 calc R U
H8B H -0.7217 0.4761 0.7033 0.155 Uiso 1 1 calc R U
H8C H -0.7028 0.3950 0.7368 0.155 Uiso 1 1 calc R U
C10 C 0.0574(4) 0.1620(2) 0.55816(8) 0.0838(11) Uani 1 1 d . .
H10A H 0.0322 0.2349 0.5568 0.101 Uiso 1 1 calc R U
H10B H -0.0574 0.1257 0.5519 0.101 Uiso 1 1 calc R U
C18 C 0.1568(4) 0.01919(18) 0.59940(9) 0.0913(12) Uani 1 1 d . U
H18A H 0.0431 -0.0173 0.5925 0.110 Uiso 1 1 calc R U
H18B H 0.1939 -0.0019 0.6254 0.110 Uiso 1 1 calc R U
C14 C 0.3006(5) 0.1885(2) 0.60865(8) 0.0845(11) Uani 1 1 d . .
H14A H 0.3408 0.1692 0.6347 0.101 Uiso 1 1 calc R U
H14B H 0.2797 0.2619 0.6084 0.101 Uiso 1 1 calc R U
C11 C 0.2154(6) 0.1328(4) 0.52781(9) 0.0903(12) Uani 1 1 d . .
H11 H 0.1757 0.1510 0.5013 0.108 Uiso 1 1 calc R U
C15 C 0.2466(5) 0.0197(3) 0.53074(11) 0.0936(12) Uani 1 1 d . .
H15A H 0.1300 -0.0161 0.5256 0.112 Uiso 1 1 calc R U
H15B H 0.3375 -0.0016 0.5113 0.112 Uiso 1 1 calc R U
C17 C 0.4873(5) 0.0478(3) 0.58078(9) 0.0906(11) Uani 1 1 d . .
H17A H 0.5882 0.0287 0.5632 0.109 Uiso 1 1 calc R U
H17B H 0.5238 0.0287 0.6071 0.109 Uiso 1 1 calc R U
C16 C 0.3149(6) -0.0072(2) 0.56980(12) 0.0863(12) Uani 1 1 d . U
H16 H 0.3391 -0.0811 0.5707 0.104 Uiso 1 1 calc R U
C12 C 0.3896(6) 0.1930(3) 0.53902(12) 0.1036(14) Uani 1 1 d . .
H12A H 0.4878 0.1809 0.5200 0.124 Uiso 1 1 calc R U
H12B H 0.3612 0.2656 0.5391 0.124 Uiso 1 1 calc R U
C13 C 0.4560(5) 0.1606(3) 0.57878(11) 0.0849(11) Uani 1 1 d . .
H13 H 0.5721 0.1969 0.5854 0.102 Uiso 1 1 calc R U
H1O H -0.154(4) 0.296(2) 0.6390(8) 0.080(14) Uiso 1 1 d . .

loop_
_atom_site_aniso_label
_atom_site_aniso_U_11
_atom_site_aniso_U_22
_atom_site_aniso_U_33
_atom_site_aniso_U_23
_atom_site_aniso_U_13
_atom_site_aniso_U_12
O1 0.079(2) 0.0638(15) 0.0801(17) -0.0008(14) 0.0326(15) 0.0038(15)
O2 0.079(2) 0.0655(14) 0.0950(16) -0.0059(12) 0.0317(13) 0.0149(14)
N1 0.0456(19) 0.0629(15) 0.0486(17) 0.0011(14) 0.0108(14) -0.0006(15)
C1 0.045(2) 0.0443(18) 0.0403(18) -0.0002(16) 0.0040(16) -0.0015(18)
C2 0.048(2) 0.058(2) 0.041(2) -0.0008(18) 0.0087(18) -0.013(2)
C5 0.052(3) 0.068(2) 0.053(2) 0.0018(18) 0.0091(18) -0.0140(19)
C6 0.054(3) 0.0575(19) 0.054(2) -0.0077(19) -0.0023(18) -0.0061(19)
C7 0.046(2) 0.0597(19) 0.0450(19) -0.0079(18) 0.0024(16) 0.0112(18)
C4 0.057(3) 0.073(2) 0.055(2) -0.0140(18) 0.0143(17) -0.009(2)
C9 0.046(2) 0.0565(13) 0.0403(19) -0.0034(16) 0.0088(17) -0.0018(17)
C3 0.050(2) 0.051(2) 0.055(2) -0.0103(19) 0.0025(19) -0.0024(19)
C8 0.099(4) 0.094(2) 0.116(3) -0.005(2) 0.039(2) 0.039(2)
C10 0.067(3) 0.129(3) 0.055(2) -0.003(2) 0.001(2) 0.032(2)
C18 0.099(3) 0.0615(13) 0.113(3) -0.001(2) 0.055(2) 0.012(2)
C14 0.053(3) 0.122(3) 0.079(2) -0.046(2) 0.018(2) -0.015(2)
C11 0.085(4) 0.131(4) 0.055(3) 0.021(2) 0.008(2) 0.021(3)
C15 0.068(3) 0.133(4) 0.080(3) -0.045(3) 0.009(2) -0.012(3)
C17 0.070(3) 0.126(3) 0.076(3) -0.003(2) 0.003(2) 0.017(3)
C16 0.086(4) 0.070(2) 0.103(3) -0.016(2) 0.035(2) 0.019(2)
C12 0.113(4) 0.086(3) 0.111(3) 0.024(3) 0.071(3) -0.001(3)
C13 0.052(3) 0.109(3) 0.093(3) -0.035(3) 0.008(2) -0.025(2)

loop_
_atom_type_symbol
_atom_type_description
_atom_type_scat_dispersion_real
_atom_type_scat_dispersion_imag
_atom_type_scat_source
C C 0.0033 0.0016 'International Tables Vol C Tables 4.2.6.8 and 6.1.1.4'
H H 0.0000 0.0000 'International Tables Vol C Tables 4.2.6.8 and 6.1.1.4'
N N 0.0061 0.0033 'International Tables Vol C Tables 4.2.6.8 and 6.1.1.4'
O O 0.0106 0.0060 'International Tables Vol C Tables 4.2.6.8 and 6.1.1.4'

loop_
_geom_angle_atom_site_label_1
_geom_angle_atom_site_label_2
_geom_angle_atom_site_label_3
_geom_angle
C2 O1 H1O 110(2)
C3 O2 C8 117.5(2)
C7 N1 C9 120.9(2)
C6 C1 C2 118.7(3)
C6 C1 C7 120.3(3)
C2 C1 C7 121.0(3)
O1 C2 C1 122.7(3)
O1 C2 C3 117.8(3)
C1 C2 C3 119.5(3)
C6 C5 C4 119.3(3)
C6 C5 H5 120.4
C4 C5 H5 120.4
C5 C6 C1 122.0(3)
C5 C6 H6 119.0
C1 C6 H6 119.0
N1 C7 C1 122.0(2)
N1 C7 H7 119.0
C1 C7 H7 119.0
C3 C4 C5 120.2(3)
C3 C4 H4 119.9
C5 C4 H4 119.9
N1 C9 C14 107.9(2)
N1 C9 C10 106.0(2)
C14 C9 C10 110.2(2)
N1 C9 C18 116.4(2)
C14 C9 C18 108.6(3)
C10 C9 C18 107.6(2)
O2 C3 C4 124.2(3)
O2 C3 C2 115.6(3)
C4 C3 C2 120.2(3)
O2 C8 H8A 109.5
O2 C8 H8B 109.5
H8A C8 H8B 109.5
O2 C8 H8C 109.5
H8A C8 H8C 109.5
H8B C8 H8C 109.5
C9 C10 C11 109.6(3)
C9 C10 H10A 109.8
C11 C10 H10A 109.8
C9 C10 H10B 109.8
C11 C10 H10B 109.8
H10A C10 H10B 108.2
C9 C18 C16 109.5(2)
C9 C18 H18A 109.8
C16 C18 H18A 109.8
C9 C18 H18B 109.8
C16 C18 H18B 109.8
H18A C18 H18B 108.2
C9 C14 C13 110.5(2)
C9 C14 H14A 109.5
C13 C14 H14A 109.5
C9 C14 H14B 109.5
C13 C14 H14B 109.5
H14A C14 H14B 108.1
C15 C11 C12 111.8(3)
C15 C11 C10 107.5(3)
C12 C11 C10 107.0(3)
C15 C11 H11 110.2
C12 C11 H11 110.2
C10 C11 H11 110.2
C16 C15 C11 110.3(3)
C16 C15 H15A 109.6
C11 C15 H15A 109.6
C16 C15 H15B 109.6
C11 C15 H15B 109.6
H15A C15 H15B 108.1
C16 C17 C13 110.2(3)
C16 C17 H17A 109.6
C13 C17 H17A 109.6
C16 C17 H17B 109.6
C13 C17 H17B 109.6
H17A C17 H17B 108.1
C15 C16 C17 113.2(3)
C15 C16 C18 107.5(3)
C17 C16 C18 109.3(3)
C15 C16 H16 108.9
C17 C16 H16 108.9
C18 C16 H16 108.9
C13 C12 C11 110.0(3)
C13 C12 H12A 109.7
C11 C12 H12A 109.7
C13 C12 H12B 109.7
C11 C12 H12B 109.7
H12A C12 H12B 108.2
C17 C13 C12 111.5(3)
C17 C13 C14 107.9(3)
C12 C13 C14 107.9(3)
C17 C13 H13 109.8
C12 C13 H13 109.8
C14 C13 H13 109.8

loop_
_geom_bond_atom_site_label_1
_geom_bond_atom_site_label_2
_geom_bond_distance
O1 C2 1.344(3)
O1 H1O 0.79(3)
O2 C3 1.369(3)
O2 C8 1.415(3)
N1 C7 1.271(3)
N1 C9 1.468(3)
C1 C6 1.383(3)
C1 C2 1.392(3)
C1 C7 1.457(3)
C2 C3 1.396(3)
C5 C6 1.362(3)
C5 C4 1.388(3)
C5 H5 0.9300
C6 H6 0.9300
C7 H7 0.9300
C4 C3 1.374(3)
C4 H4 0.9300
C9 C14 1.507(3)
C9 C10 1.509(3)
C9 C18 1.519(3)
C8 H8A 0.9600
C8 H8B 0.9600
C8 H8C 0.9600
C10 C11 1.580(4)
C10 H10A 0.9700
C10 H10B 0.9700
C18 C16 1.555(3)
C18 H18A 0.9700
C18 H18B 0.9700
C14 C13 1.552(4)
C14 H14A 0.9700
C14 H14B 0.9700
C11 C15 1.496(4)
C11 C12 1.519(4)
C11 H11 0.9800
C15 C16 1.467(4)
C15 H15A 0.9700
C15 H15B 0.9700
C17 C16 1.473(4)
C17 C13 1.492(4)
C17 H17A 0.9700
C17 H17B 0.9700
C16 H16 0.9800
C12 C13 1.503(4)
C12 H12A 0.9700
C12 H12B 0.9700
C13 H13 0.9800

loop_
_geom_torsion_atom_site_label_1
_geom_torsion_atom_site_label_2
_geom_torsion_atom_site_label_3
_geom_torsion_atom_site_label_4
_geom_torsion
C6 C1 C2 O1 -179.8(3)
C7 C1 C2 O1 0.2(4)
C6 C1 C2 C3 -2.4(4)
C7 C1 C2 C3 177.5(3)
C4 C5 C6 C1 1.7(4)
C2 C1 C6 C5 0.0(4)
C7 C1 C6 C5 -180.0(3)
C9 N1 C7 C1 -178.6(2)
C6 C1 C7 N1 180.0(3)
C2 C1 C7 N1 0.1(4)
C6 C5 C4 C3 -0.9(4)
C7 N1 C9 C14 -118.4(3)
C7 N1 C9 C10 123.4(3)
C7 N1 C9 C18 3.8(4)
C8 O2 C3 C4 -19.0(4)
C8 O2 C3 C2 160.4(3)
C5 C4 C3 O2 177.9(3)
C5 C4 C3 C2 -1.5(4)
O1 C2 C3 O2 1.2(4)
C1 C2 C3 O2 -176.3(2)
O1 C2 C3 C4 -179.3(3)
C1 C2 C3 C4 3.2(4)
N1 C9 C10 C11 175.1(3)
C14 C9 C10 C11 58.5(3)
C18 C9 C10 C11 -59.8(4)
N1 C9 C18 C16 180.0(3)
C14 C9 C18 C16 -58.1(4)
C10 C9 C18 C16 61.3(4)
N1 C9 C14 C13 -173.9(3)
C10 C9 C14 C13 -58.5(3)
C18 C9 C14 C13 59.2(3)
C9 C10 C11 C15 60.2(4)
C9 C10 C11 C12 -60.1(4)
C12 C11 C15 C16 54.3(4)
C10 C11 C15 C16 -62.8(4)
C11 C15 C16 C17 -56.5(4)
C11 C15 C16 C18 64.4(4)
C13 C17 C16 C15 57.5(4)
C13 C17 C16 C18 -62.3(4)
C9 C18 C16 C15 -63.2(4)
C9 C18 C16 C17 60.0(4)
C15 C11 C12 C13 -54.1(4)
C10 C11 C12 C13 63.3(4)
C16 C17 C13 C12 -56.4(4)
C16 C17 C13 C14 61.9(4)
C11 C12 C13 C17 55.0(4)
C11 C12 C13 C14 -63.4(4)
C9 C14 C13 C17 -60.6(4)
C9 C14 C13 C12 60.0(4)
